data_4332239
loop_
_publ_author_name
'Lin, Ronger'
'Yip, John H. K.'

_publ_section_title
;
 Self-Assembly, Structures, and Solution Dynamics of Emissive Silver
 Metallacycles and Helices
;
_journal_issue 11
_journal_name_full 'Inorganic Chemistry'
_journal_page_first 4423
_journal_page_last 4430
_journal_paper_doi 10.1021/ic060140v
_journal_volume 45
_journal_year 2006
_chemical_formula_sum 'C90.45 H83.9 Ag2 Cl0.7 F12 N4 O1.5 P6'
_chemical_formula_weight 1905.29
_chemical_name_systematic
; 
 ? 
;
_space_group_IT_number 31
_symmetry_cell_setting orthorhombic
_symmetry_space_group_name_Hall 'P 2ac -2'
_symmetry_space_group_name_H-M 'P m n 21'
_atom_sites_solution_hydrogens geom
_atom_sites_solution_primary direct
_atom_sites_solution_secondary difmap
_audit_creation_method SHELXL-97
_cell_angle_alpha 90.00
_cell_angle_beta 90.00
_cell_angle_gamma 90.00
_cell_formula_units_Z 4
_cell_length_a 18.7319(8)
_cell_length_b 18.5100(8)
_cell_length_c 25.8368(11)
_cell_measurement_reflns_used 6819
_cell_measurement_temperature 293(2)
_cell_measurement_theta_max 28.790
_cell_measurement_theta_min 2.201
_cell_volume 8958.3(7)
_computing_cell_refinement 'Bruker XSCANS'
_computing_data_collection 'Bruker XSCANS'
_computing_data_reduction 'Bruker SHELXTL'
_computing_molecular_graphics 'Bruker SHELXTL'
_computing_publication_material 'Bruker SHELXTL'
_computing_structure_refinement 'SHELXL-97 (Sheldrick, 1997)'
_computing_structure_solution 'SHELXS-97 (Sheldrick, 1990)'
_diffrn_ambient_temperature 293(2)
_diffrn_measured_fraction_theta_full 0.999
_diffrn_measured_fraction_theta_max 0.999
_diffrn_measurement_device_type 'Bruker P4'
_diffrn_measurement_method '\w scans'
_diffrn_radiation_monochromator graphite
_diffrn_radiation_source 'fine-focus sealed tube'
_diffrn_radiation_type MoK\a
_diffrn_radiation_wavelength 0.71073
_diffrn_reflns_av_R_equivalents 0.0280
_diffrn_reflns_av_sigmaI/netI 0.0318
_diffrn_reflns_limit_h_max 19
_diffrn_reflns_limit_h_min -22
_diffrn_reflns_limit_k_max 21
_diffrn_reflns_limit_k_min -22
_diffrn_reflns_limit_l_max 30
_diffrn_reflns_limit_l_min -30
_diffrn_reflns_number 51160
_diffrn_reflns_theta_full 25.00
_diffrn_reflns_theta_max 25.00
_diffrn_reflns_theta_min 2.17
_exptl_absorpt_coefficient_mu 0.638
_exptl_absorpt_correction_T_max 0.7844
_exptl_absorpt_correction_T_min 0.7409
_exptl_absorpt_correction_type 'Sadabs, (Sheldrick 2001)'
_exptl_crystal_colour yellow
_exptl_crystal_density_diffrn 1.413
_exptl_crystal_density_method 'not measured'
_exptl_crystal_description block
_exptl_crystal_F_000 3882
_exptl_crystal_size_max 0.50
_exptl_crystal_size_mid 0.40
_exptl_crystal_size_min 0.40
_refine_diff_density_max 0.822
_refine_diff_density_min -0.308
_refine_diff_density_rms 0.089
_refine_ls_abs_structure_details 'Flack H D (1983), Acta Cryst. A39, 876-881'
_refine_ls_abs_structure_Flack 0.00
_refine_ls_extinction_method none
_refine_ls_goodness_of_fit_ref 1.061
_refine_ls_hydrogen_treatment mixed
_refine_ls_matrix_type full
_refine_ls_number_parameters 1106
_refine_ls_number_reflns 16104
_refine_ls_number_restraints 7
_refine_ls_restrained_S_all 1.062
_refine_ls_R_factor_all 0.0473
_refine_ls_R_factor_gt 0.0412
_refine_ls_shift/su_max 0.034
_refine_ls_shift/su_mean 0.001
_refine_ls_structure_factor_coef Fsqd
_refine_ls_weighting_details 'calc w=1/[\s^2^(Fo^2^)+(0.0796P)^2^+2.7166P] where P=(Fo^2^+2Fc^2^)/3'
_refine_ls_weighting_scheme calc
_refine_ls_wR_factor_gt 0.1158
_refine_ls_wR_factor_ref 0.1211
_reflns_number_gt 14450
_reflns_number_total 16104
_reflns_threshold_expression >2sigma(I)
_cod_data_source_file ic060140vsup5.cif
_cod_data_source_block 1312a
_cod_depositor_comments
;
The following automatic conversions were performed:

'_symmetry_cell_setting' value 'Orthorhombic' changed to
'orthorhombic' according to
/home/saulius/struct/CIF-dictionaries/cif_core.dic dictionary named
'cif_core.dic' version 2.4.2 from 2011-04-26.

Automatic conversion script
Id: cif_fix_values 1891 2012-01-12 08:04:46Z andrius 
;
_cod_original_sg_symbol_H-M Pmn2(1)
_cod_original_formula_sum 'C90.45 H83.90 Ag2 Cl0.70 F12 N4 O1.50 P6'
_cod_database_code 4332239

loop_
_symmetry_equiv_pos_as_xyz
'x, y, z'
'-x+1/2, -y, z+1/2'
'x+1/2, -y, z+1/2'
'-x, y, z'

loop_
_atom_site_label
_atom_site_type_symbol
_atom_site_fract_x
_atom_site_fract_y
_atom_site_fract_z
_atom_site_U_iso_or_equiv
_atom_site_adp_type
_atom_site_occupancy
_atom_site_symmetry_multiplicity
_atom_site_calc_flag
_atom_site_refinement_flags
_atom_site_disorder_assembly
_atom_site_disorder_group
Ag1 Ag 0.712574(16) 0.394329(17) 0.881454(11) 0.03789(10) Uani 1 1 d . . .
Ag2 Ag 0.714644(18) -0.106561(18) 0.696532(11) 0.04123(10) Uani 1 1 d . . .
P1 P 0.67132(5) 0.30496(5) 0.81610(4) 0.0307(2) Uani 1 1 d . . .
P2 P 0.67265(6) 0.48087(6) 0.94867(4) 0.0361(2) Uani 1 1 d . . .
P3 P 0.67400(6) -0.04700(6) 0.61595(4) 0.0360(2) Uani 1 1 d . . .
P4 P 0.67173(5) -0.15468(5) 0.78066(4) 0.0329(2) Uani 1 1 d . . .
N1 N 0.8059(3) 0.4458(3) 0.82936(19) 0.0611(11) Uani 1 1 d . . .
N2 N 0.8019(3) 0.3305(3) 0.9322(2) 0.0709(14) Uani 1 1 d . . .
N3 N 0.8187(3) -0.0344(3) 0.7156(2) 0.0796(15) Uani 1 1 d . . .
N4 N 0.7941(3) -0.2030(3) 0.6754(2) 0.0722(14) Uani 1 1 d . . .
C1 C 0.5378(2) 0.2225(3) 0.67847(17) 0.0412(10) Uani 1 1 d . . .
H1 H 0.5626 0.2080 0.6491 0.049 Uiso 1 1 calc R . .
C2 C 0.5743(2) 0.2437(2) 0.72174(17) 0.0388(10) Uani 1 1 d . . .
H2 H 0.6240 0.2446 0.7210 0.047 Uiso 1 1 calc R . .
C3 C 0.5385(2) 0.2641(2) 0.76725(15) 0.0320(8) Uani 1 1 d . . .
C4 C 0.5760(2) 0.2814(2) 0.81353(16) 0.0324(8) Uani 1 1 d . . .
C5 C 0.5387(2) 0.2799(2) 0.86153(15) 0.0323(8) Uani 1 1 d . . .
C6 C 0.5744(2) 0.2731(2) 0.90961(16) 0.0377(9) Uani 1 1 d . . .
H6 H 0.6239 0.2758 0.9105 0.045 Uiso 1 1 calc R . .
C7 C 0.5376(2) 0.2627(2) 0.95471(16) 0.0367(9) Uani 1 1 d . . .
H7 H 0.5624 0.2555 0.9855 0.044 Uiso 1 1 calc R . .
C8 C 0.5384(2) 0.5229(3) 0.81279(18) 0.0442(10) Uani 1 1 d . . .
H8 H 0.5632 0.5288 0.7819 0.053 Uiso 1 1 calc R . .
C9 C 0.5740(2) 0.5143(2) 0.85672(16) 0.0384(9) Uani 1 1 d . . .
H9 H 0.6236 0.5150 0.8559 0.046 Uiso 1 1 calc R . .
C10 C 0.5389(2) 0.5041(2) 0.90570(16) 0.0344(9) Uani 1 1 d . . .
C11 C 0.5763(2) 0.4999(2) 0.95301(16) 0.0365(9) Uani 1 1 d . . .
C12 C 0.5388(2) 0.5101(3) 0.99989(18) 0.0438(10) Uani 1 1 d . . .
C13 C 0.5736(3) 0.5234(3) 1.04797(18) 0.0566(13) Uani 1 1 d . . .
H13 H 0.6232 0.5220 1.0488 0.068 Uiso 1 1 calc R . .
C14 C 0.5391(3) 0.5376(4) 1.0918(2) 0.0760(19) Uani 1 1 d . . .
H14 H 0.5643 0.5474 1.1220 0.091 Uiso 1 1 calc R . .
C15 C 0.8466(3) 0.4595(3) 0.7976(2) 0.0591(13) Uani 1 1 d . . .
C16 C 0.8954(4) 0.4796(4) 0.7573(3) 0.101(3) Uani 1 1 d . . .
H16A H 0.9148 0.4369 0.7417 0.152 Uiso 1 1 calc R . .
H16B H 0.9334 0.5080 0.7717 0.152 Uiso 1 1 calc R . .
H16C H 0.8706 0.5074 0.7316 0.152 Uiso 1 1 calc R . .
C17 C 0.8392(3) 0.3134(3) 0.9644(2) 0.0587(13) Uani 1 1 d . . .
C18 C 0.8840(4) 0.2913(4) 1.0066(3) 0.0818(19) Uani 1 1 d . . .
H18A H 0.8550 0.2709 1.0336 0.123 Uiso 1 1 calc R . .
H18B H 0.9094 0.3324 1.0199 0.123 Uiso 1 1 calc R . .
H18C H 0.9175 0.2557 0.9947 0.123 Uiso 1 1 calc R . .
C19 C 0.5370(3) 0.1295(3) 0.5351(2) 0.0535(12) Uani 1 1 d . . .
H19 H 0.5618 0.1667 0.5190 0.064 Uiso 1 1 calc R . .
C20 C 0.5730(3) 0.0756(3) 0.55830(19) 0.0498(11) Uani 1 1 d . . .
H20 H 0.6226 0.0765 0.5574 0.060 Uiso 1 1 calc R . .
C21 C 0.5385(2) 0.0169(2) 0.58439(16) 0.0380(9) Uani 1 1 d . . .
C22 C 0.5764(2) -0.0427(2) 0.60513(15) 0.0343(8) Uani 1 1 d . . .
C23 C 0.5381(2) -0.1063(2) 0.61736(15) 0.0338(9) Uani 1 1 d . . .
C24 C 0.5732(2) -0.1737(2) 0.62581(17) 0.0415(9) Uani 1 1 d . . .
H24 H 0.6228 -0.1745 0.6274 0.050 Uiso 1 1 calc R . .
C25 C 0.5371(3) -0.2367(2) 0.63169(17) 0.0417(10) Uani 1 1 d . . .
H25 H 0.5620 -0.2799 0.6357 0.050 Uiso 1 1 calc R . .
C26 C 0.5371(2) 0.0340(2) 0.73639(18) 0.0426(10) Uani 1 1 d . . .
H26 H 0.5619 0.0741 0.7243 0.051 Uiso 1 1 calc R . .
C27 C 0.5738(2) -0.0251(2) 0.75421(16) 0.0378(9) Uani 1 1 d . . .
H27 H 0.6234 -0.0245 0.7534 0.045 Uiso 1 1 calc R . .
C28 C 0.5384(2) -0.0868(2) 0.77386(14) 0.0314(8) Uani 1 1 d . . .
C29 C 0.5757(2) -0.1463(2) 0.79562(14) 0.0330(8) Uani 1 1 d . . .
C30 C 0.5385(2) -0.1979(2) 0.82524(15) 0.0357(9) Uani 1 1 d . . .
C31 C 0.5740(3) -0.2497(2) 0.85745(17) 0.0410(10) Uani 1 1 d . . .
H31 H 0.6237 -0.2502 0.8583 0.049 Uiso 1 1 calc R . .
C32 C 0.5379(3) -0.2975(3) 0.8863(2) 0.0508(12) Uani 1 1 d . . .
H32 H 0.5626 -0.3308 0.9064 0.061 Uiso 1 1 calc R . .
C33 C 0.8561(4) 0.0061(4) 0.7029(3) 0.084(2) Uani 1 1 d . . .
C34 C 0.9031(6) 0.0632(7) 0.6876(6) 0.181(7) Uani 1 1 d . . .
H34A H 0.8895 0.1071 0.7048 0.271 Uiso 1 1 calc R . .
H34B H 0.9002 0.0699 0.6509 0.271 Uiso 1 1 calc R . .
H34C H 0.9512 0.0509 0.6970 0.271 Uiso 1 1 calc R . .
C35 C 0.8354(3) -0.2437(4) 0.6829(2) 0.0683(15) Uani 1 1 d . . .
C36 C 0.8927(4) -0.2984(5) 0.6918(4) 0.117(3) Uani 1 1 d . . .
H36A H 0.8739 -0.3460 0.6857 0.176 Uiso 1 1 calc R . .
H36B H 0.9094 -0.2950 0.7268 0.176 Uiso 1 1 calc R . .
H36C H 0.9317 -0.2896 0.6684 0.176 Uiso 1 1 calc R . .
C1A C 0.7184(2) 0.2191(2) 0.81895(16) 0.0333(8) Uani 1 1 d . . .
C2A C 0.7922(2) 0.2199(2) 0.82610(18) 0.0400(10) Uani 1 1 d . . .
H2A H 0.8158 0.2637 0.8305 0.048 Uiso 1 1 calc R . .
C3A C 0.8300(3) 0.1567(3) 0.8267(2) 0.0540(12) Uani 1 1 d . . .
H3A H 0.8795 0.1581 0.8300 0.065 Uiso 1 1 calc R . .
C4A C 0.7962(3) 0.0910(3) 0.8227(2) 0.0605(14) Uani 1 1 d . . .
H4A H 0.8223 0.0483 0.8231 0.073 Uiso 1 1 calc R . .
C5A C 0.7225(3) 0.0893(3) 0.8179(2) 0.0560(14) Uani 1 1 d . . .
H5A H 0.6989 0.0452 0.8167 0.067 Uiso 1 1 calc R . .
C6A C 0.6834(3) 0.1535(2) 0.81482(18) 0.0441(10) Uani 1 1 d . . .
H6A H 0.6342 0.1521 0.8101 0.053 Uiso 1 1 calc R . .
C1B C 0.6946(2) 0.3446(2) 0.75355(16) 0.0336(8) Uani 1 1 d . . .
C2B C 0.7581(2) 0.3281(2) 0.72862(18) 0.0419(10) Uani 1 1 d . . .
H2B H 0.7881 0.2927 0.7420 0.050 Uiso 1 1 calc R . .
C3B C 0.7770(3) 0.3645(3) 0.6837(2) 0.0540(13) Uani 1 1 d . . .
H3B H 0.8199 0.3532 0.6674 0.065 Uiso 1 1 calc R . .
C4B C 0.7338(4) 0.4165(3) 0.6627(2) 0.0612(14) Uani 1 1 d . . .
H4B H 0.7467 0.4404 0.6324 0.073 Uiso 1 1 calc R . .
C5B C 0.6710(3) 0.4325(3) 0.6875(2) 0.0554(13) Uani 1 1 d . . .
H5B H 0.6410 0.4674 0.6735 0.067 Uiso 1 1 calc R . .
C6B C 0.6513(3) 0.3982(2) 0.7326(2) 0.0447(11) Uani 1 1 d . . .
H6B H 0.6090 0.4109 0.7491 0.054 Uiso 1 1 calc R . .
C1C C 0.6998(2) 0.4369(3) 1.00888(17) 0.0398(10) Uani 1 1 d . . .
C2C C 0.6658(3) 0.3743(3) 1.0233(2) 0.0552(13) Uani 1 1 d . . .
H2C H 0.6271 0.3582 1.0040 0.066 Uiso 1 1 calc R . .
C3C C 0.6872(4) 0.3357(3) 1.0647(2) 0.0726(17) Uani 1 1 d . . .
H3C H 0.6627 0.2941 1.0742 0.087 Uiso 1 1 calc R . .
C4C C 0.7465(4) 0.3588(3) 1.0934(2) 0.0700(16) Uani 1 1 d . . .
H4C H 0.7622 0.3322 1.1218 0.084 Uiso 1 1 calc R . .
C5C C 0.7808(3) 0.4204(3) 1.0791(2) 0.0570(13) Uani 1 1 d . . .
H5C H 0.8200 0.4361 1.0981 0.068 Uiso 1 1 calc R . .
C6C C 0.7588(2) 0.4597(3) 1.03732(17) 0.0456(10) Uani 1 1 d . . .
H6C H 0.7830 0.5016 1.0279 0.055 Uiso 1 1 calc R . .
C1D C 0.7155(2) 0.5703(3) 0.94904(19) 0.0425(11) Uani 1 1 d . . .
C2D C 0.7850(3) 0.5747(4) 0.9290(2) 0.0614(15) Uani 1 1 d . . .
H2D H 0.8086 0.5337 0.9172 0.074 Uiso 1 1 calc R . .
C3D C 0.8175(4) 0.6417(4) 0.9272(2) 0.0766(19) Uani 1 1 d . . .
H3D H 0.8634 0.6457 0.9138 0.092 Uiso 1 1 calc R . .
C4D C 0.7833(4) 0.7025(4) 0.9447(3) 0.078(2) Uani 1 1 d . . .
H4D H 0.8066 0.7468 0.9439 0.094 Uiso 1 1 calc R . .
C5D C 0.7171(4) 0.6985(3) 0.9627(3) 0.082(2) Uani 1 1 d . . .
H5D H 0.6941 0.7401 0.9740 0.098 Uiso 1 1 calc R . .
C6D C 0.6813(3) 0.6312(3) 0.9650(2) 0.0556(12) Uani 1 1 d . . .
H6D H 0.6347 0.6286 0.9772 0.067 Uiso 1 1 calc R . .
C1E C 0.7079(2) -0.0868(3) 0.55623(17) 0.0398(10) Uani 1 1 d . . .
C2E C 0.6661(3) -0.0915(3) 0.51214(18) 0.0498(11) Uani 1 1 d . . .
H2E H 0.6188 -0.0764 0.5134 0.060 Uiso 1 1 calc R . .
C3E C 0.6936(4) -0.1184(4) 0.4662(2) 0.0697(16) Uani 1 1 d . . .
H3E H 0.6650 -0.1213 0.4369 0.084 Uiso 1 1 calc R . .
C4E C 0.7642(4) -0.1408(4) 0.4647(2) 0.0682(16) Uani 1 1 d . . .
H4E H 0.7831 -0.1591 0.4341 0.082 Uiso 1 1 calc R . .
C5E C 0.8068(4) -0.1362(4) 0.5085(2) 0.0714(16) Uani 1 1 d . . .
H5E H 0.8544 -0.1503 0.5069 0.086 Uiso 1 1 calc R . .
C6E C 0.7784(3) -0.1102(3) 0.5553(2) 0.0541(13) Uani 1 1 d . . .
H6E H 0.8063 -0.1088 0.5850 0.065 Uiso 1 1 calc R . .
C1F C 0.7143(2) 0.0427(3) 0.61639(19) 0.0405(10) Uani 1 1 d . . .
C2F C 0.7569(3) 0.0683(3) 0.5759(2) 0.0584(13) Uani 1 1 d . . .
H2F H 0.7640 0.0394 0.5469 0.070 Uiso 1 1 calc R . .
C3F C 0.7882(3) 0.1347(4) 0.5782(3) 0.0778(19) Uani 1 1 d . . .
H3F H 0.8176 0.1505 0.5515 0.093 Uiso 1 1 calc R . .
C4F C 0.7754(4) 0.1789(4) 0.6211(4) 0.092(3) Uani 1 1 d . . .
H4F H 0.7928 0.2260 0.6217 0.111 Uiso 1 1 calc R . .
C5F C 0.7367(4) 0.1524(3) 0.6629(3) 0.083(2) Uani 1 1 d . . .
H5F H 0.7323 0.1799 0.6929 0.100 Uiso 1 1 calc R . .
C6F C 0.7052(3) 0.0860(3) 0.6599(3) 0.0580(14) Uani 1 1 d . . .
H6F H 0.6774 0.0696 0.6873 0.070 Uiso 1 1 calc R . .
C1G C 0.6899(2) -0.2515(2) 0.77648(16) 0.0352(8) Uani 1 1 d . . .
C2G C 0.6488(3) -0.2914(2) 0.74162(17) 0.0439(10) Uani 1 1 d . . .
H2G H 0.6114 -0.2695 0.7239 0.053 Uiso 1 1 calc R . .
C3G C 0.6641(3) -0.3637(3) 0.7337(2) 0.0521(12) Uani 1 1 d . . .
H3G H 0.6373 -0.3902 0.7100 0.063 Uiso 1 1 calc R . .
C4G C 0.7186(3) -0.3969(3) 0.7605(3) 0.0524(14) Uani 1 1 d . . .
H4G H 0.7281 -0.4456 0.7550 0.063 Uiso 1 1 calc R . .
C5G C 0.7583(3) -0.3591(3) 0.7946(2) 0.0554(12) Uani 1 1 d . . .
H5G H 0.7948 -0.3820 0.8127 0.066 Uiso 1 1 calc R . .
C6G C 0.7451(3) -0.2859(3) 0.80274(19) 0.0469(10) Uani 1 1 d . . .
H6G H 0.7732 -0.2599 0.8258 0.056 Uiso 1 1 calc R . .
C1H C 0.7182(2) -0.1233(2) 0.83826(18) 0.0395(10) Uani 1 1 d . . .
C2H C 0.7924(3) -0.1207(3) 0.8375(2) 0.0492(12) Uani 1 1 d . . .
H2H H 0.8169 -0.1343 0.8078 0.059 Uiso 1 1 calc R . .
C3H C 0.8305(3) -0.0976(3) 0.8815(2) 0.0604(14) Uani 1 1 d . . .
H3H H 0.8802 -0.0977 0.8814 0.073 Uiso 1 1 calc R . .
C4H C 0.7942(3) -0.0753(4) 0.9240(2) 0.0691(17) Uani 1 1 d . . .
H4H H 0.8192 -0.0605 0.9531 0.083 Uiso 1 1 calc R . .
C5H C 0.7214(4) -0.0744(4) 0.9245(2) 0.0722(18) Uani 1 1 d . . .
H5H H 0.6975 -0.0572 0.9535 0.087 Uiso 1 1 calc R . .
C6H C 0.6826(3) -0.0988(3) 0.8824(2) 0.0514(11) Uani 1 1 d . . .
H6H H 0.6330 -0.0988 0.8835 0.062 Uiso 1 1 calc R . .
P5 P 1.0000 0.26840(14) 0.72044(13) 0.0803(7) Uani 1 2 d S . .
F1 F 0.9395(3) 0.2964(4) 0.7593(3) 0.144(2) Uani 1 1 d . . .
F2 F 0.9402(5) 0.2415(5) 0.6864(4) 0.206(4) Uani 1 1 d . . .
F3 F 1.0000 0.3416(4) 0.6926(3) 0.117(2) Uani 1 2 d S . .
F4 F 1.0000 0.1960(3) 0.7531(4) 0.125(3) Uani 1 2 d S . .
P6 P 0.5000 0.54053(10) 0.61198(9) 0.0575(5) Uani 1 2 d S . .
F5 F 0.55997(19) 0.5845(2) 0.64145(17) 0.0867(11) Uani 1 1 d . . .
F6 F 0.5604(2) 0.4991(2) 0.5817(2) 0.1030(15) Uani 1 1 d . . .
F7 F 0.5000 0.4812(4) 0.6548(4) 0.131(3) Uani 1 2 d S . .
F8 F 0.5000 0.6028(3) 0.5697(2) 0.0931(17) Uani 1 2 d S . .
P7 P 1.0000 0.65523(16) 0.83073(9) 0.0747(6) Uani 1 2 d S . .
F9 F 0.9400(3) 0.5956(3) 0.84026(19) 0.1156(16) Uani 1 1 d . . .
F10 F 0.9383(2) 0.7110(3) 0.8219(2) 0.1222(17) Uani 1 1 d . . .
F11 F 1.0000 0.6723(4) 0.8909(2) 0.0933(17) Uani 1 2 d S . .
F12 F 1.0000 0.6296(4) 0.7713(2) 0.0938(16) Uani 1 2 d S . .
P8 P 1.0000 0.85866(18) 0.59662(10) 0.0803(7) Uani 1 2 d S . .
F13 F 0.9402(3) 0.9146(4) 0.6062(3) 0.179(3) Uani 1 1 d . . .
F14 F 0.9406(3) 0.7997(3) 0.5873(2) 0.1219(17) Uani 1 1 d . . .
F15 F 1.0000 0.8368(8) 0.6555(3) 0.176(5) Uani 1 2 d S . .
F16 F 1.0000 0.8722(4) 0.5373(3) 0.112(2) Uani 1 2 d S . .
O1S O 0.5000 0.3086(5) 0.5583(4) 0.120(3) Uani 1 2 d S . .
C1S C 0.5582(7) 0.3301(5) 0.5340(4) 0.133(4) Uani 1 1 d . . .
H1SA H 0.5555 0.3816 0.5273 0.159 Uiso 1 1 calc R . .
H1SB H 0.5621 0.3053 0.5011 0.159 Uiso 1 1 calc R . .
C2S C 0.6254(6) 0.3134(6) 0.5679(3) 0.131(4) Uani 1 1 d . . .
H2S1 H 0.6172 0.3296 0.6027 0.197 Uiso 1 1 calc R . .
H2S2 H 0.6662 0.3379 0.5538 0.197 Uiso 1 1 calc R . .
H2S3 H 0.6341 0.2622 0.5680 0.197 Uiso 1 1 calc R . .
O2S O 1.0000 0.9684(5) 0.8567(3) 0.102(2) Uani 1 2 d S . .
C3S C 1.0000 0.8960(14) 0.7796(7) 0.179(10) Uani 1 2 d S . .
H3SA H 1.0000 0.8985 0.7425 0.268 Uiso 1 2 calc SR . .
H3SB H 0.9582 0.8708 0.7911 0.268 Uiso 0.50 1 calc PR . .
H3SD H 1.0418 0.8708 0.7911 0.268 Uiso 0.50 1 calc PR . .
C4S C 1.0000 0.9765(12) 0.8031(5) 0.138(6) Uani 1 2 d S . .
H4SA H 1.0421 1.0027 0.7919 0.165 Uiso 0.50 1 calc PR . .
H4SB H 0.9579 1.0027 0.7919 0.165 Uiso 0.50 1 calc PR . .
C5S C 1.0000 1.0369(7) 0.8798(7) 0.132(5) Uani 1 2 d S . .
H5S1 H 0.9579 1.0639 0.8696 0.159 Uiso 0.50 1 calc PR . .
H5S2 H 1.0421 1.0639 0.8696 0.159 Uiso 0.50 1 calc PR . .
C6S C 1.0000 1.0240(13) 0.9362(5) 0.174(9) Uani 1 2 d S . .
H6SA H 1.0000 1.0695 0.9541 0.260 Uiso 1 2 calc SR . .
H6SB H 1.0418 0.9971 0.9456 0.260 Uiso 0.50 1 calc PR . .
H6SC H 0.9582 0.9971 0.9456 0.260 Uiso 0.50 1 calc PR . .
O3S O 0.0000 0.3662(7) 0.9251(6) 0.150(4) Uani 1 2 d S A .
C7S C -0.021(5) 0.4799(16) 0.9457(10) 0.32(5) Uani 0.50 1 d P A -1
H7SA H -0.0159 0.5278 0.9320 0.476 Uiso 0.50 1 calc PR A -1
H7SB H 0.0058 0.4759 0.9773 0.476 Uiso 0.50 1 calc PR A -1
H7SC H -0.0703 0.4702 0.9525 0.476 Uiso 0.50 1 calc PR A -1
C8S C 0.0000 0.4397(9) 0.9167(11) 0.190(10) Uani 1 2 d S . .
H8SA H 0.0491 0.4532 0.9096 0.228 Uiso 0.50 1 calc PR A .
H8SB H -0.0264 0.4477 0.8849 0.228 Uiso 0.50 1 calc PR . .
C9S C 0.0000 0.3349(14) 0.8805(8) 0.185(9) Uani 1 2 d S . .
H9SA H 0.0418 0.3508 0.8615 0.221 Uiso 0.50 1 calc PR A .
H9SB H -0.0418 0.3508 0.8615 0.221 Uiso 0.50 1 calc PR . .
C10S C 0.0000 0.2436(8) 0.8823(7) 0.122(4) Uani 1 2 d S A .
H10A H 0.0000 0.2249 0.8476 0.183 Uiso 1 2 calc SR . .
H10C H -0.0418 0.2270 0.9002 0.183 Uiso 0.50 1 calc PR . .
H10D H 0.0418 0.2270 0.9002 0.183 Uiso 0.50 1 calc PR . .
C11S C 0.5000 0.728(2) 1.0871(7) 0.171(14) Uiso 0.50 2 d SPD . .
H1SC H 0.5000 0.6848 1.1084 0.206 Uiso 0.50 2 calc SPR . .
H1SD H 0.5000 0.7702 1.1094 0.206 Uiso 0.50 2 calc SPR . .
Cl1A Cl 0.5735(3) 0.7290(7) 1.0447(5) 0.258(5) Uiso 0.50 1 d PD . .
C12S C 0.445(2) 0.026(3) 0.916(3) 0.22(4) Uiso 0.20 1 d PD . .
H12A H 0.4431 0.0556 0.9469 0.260 Uiso 0.20 1 d PR . .
H12B H 0.3966 0.0161 0.9052 0.260 Uiso 0.20 1 d PR . .
Cl2A Cl 0.5000 -0.0471(7) 0.9322(7) 0.116(5) Uani 0.20 2 d SPD . .
Cl2B Cl 0.5000 0.0762(9) 0.8750(7) 0.146(7) Uani 0.20 2 d SPD . .

loop_
_atom_site_aniso_label
_atom_site_aniso_U_11
_atom_site_aniso_U_22
_atom_site_aniso_U_33
_atom_site_aniso_U_23
_atom_site_aniso_U_13
_atom_site_aniso_U_12
Ag1 0.03729(19) 0.0417(2) 0.03469(18) -0.00512(14) -0.00217(14) 0.00027(12)
Ag2 0.0468(2) 0.0451(2) 0.03184(18) 0.00359(15) -0.00171(15) -0.00173(13)
P1 0.0262(5) 0.0345(5) 0.0315(5) -0.0014(4) -0.0004(4) 0.0005(4)
P2 0.0283(5) 0.0458(6) 0.0343(5) -0.0066(5) -0.0019(4) -0.0022(4)
P3 0.0382(6) 0.0402(6) 0.0295(5) 0.0005(4) 0.0004(4) -0.0018(4)
P4 0.0339(5) 0.0353(5) 0.0294(5) 0.0020(4) -0.0026(4) 0.0002(4)
N1 0.062(3) 0.063(3) 0.059(3) -0.009(2) 0.014(2) -0.016(2)
N2 0.082(3) 0.077(3) 0.053(3) -0.002(2) -0.015(3) 0.026(3)
N3 0.066(3) 0.086(4) 0.087(4) 0.014(3) -0.019(3) -0.016(3)
N4 0.074(3) 0.066(3) 0.076(3) 0.004(3) 0.026(3) 0.016(3)
C1 0.041(2) 0.049(3) 0.033(2) -0.0086(19) 0.0052(18) 0.0005(19)
C2 0.032(2) 0.043(2) 0.041(2) 0.0005(19) 0.0039(19) 0.0022(18)
C3 0.033(2) 0.033(2) 0.0300(19) -0.0009(16) -0.0012(16) 0.0028(16)
C4 0.0298(19) 0.0327(19) 0.0349(19) -0.0034(16) -0.0019(16) 0.0000(15)
C5 0.031(2) 0.034(2) 0.0325(19) -0.0020(16) 0.0023(16) -0.0010(16)
C6 0.029(2) 0.044(2) 0.040(2) 0.0007(18) -0.0040(17) -0.0045(17)
C7 0.041(2) 0.041(2) 0.0283(19) 0.0011(17) -0.0062(18) 0.0003(18)
C8 0.045(2) 0.050(3) 0.037(2) 0.004(2) 0.008(2) 0.001(2)
C9 0.036(2) 0.041(2) 0.038(2) -0.0024(18) 0.0037(18) 0.0043(17)
C10 0.034(2) 0.033(2) 0.037(2) -0.0069(17) 0.0042(17) -0.0024(16)
C11 0.030(2) 0.044(2) 0.035(2) -0.0113(18) 0.0011(17) 0.0009(17)
C12 0.036(2) 0.057(3) 0.038(2) -0.011(2) -0.0013(19) -0.002(2)
C13 0.039(3) 0.093(4) 0.037(2) -0.022(3) -0.002(2) 0.003(2)
C14 0.049(3) 0.135(6) 0.044(3) -0.033(3) -0.005(2) 0.002(3)
C15 0.054(3) 0.055(3) 0.068(3) -0.008(3) 0.007(3) -0.006(2)
C16 0.090(5) 0.098(5) 0.116(6) -0.022(5) 0.056(5) -0.030(4)
C17 0.059(3) 0.062(3) 0.055(3) -0.004(3) -0.011(3) 0.014(3)
C18 0.081(4) 0.087(4) 0.077(4) 0.000(3) -0.031(4) 0.017(3)
C19 0.059(3) 0.043(3) 0.058(3) 0.018(2) -0.005(2) -0.010(2)
C20 0.046(3) 0.047(3) 0.056(3) 0.011(2) -0.001(2) -0.002(2)
C21 0.042(2) 0.040(2) 0.031(2) -0.0025(18) 0.0006(18) 0.0023(18)
C22 0.039(2) 0.037(2) 0.0270(18) -0.0028(16) -0.0005(16) -0.0024(17)
C23 0.045(2) 0.033(2) 0.0228(17) -0.0027(15) -0.0029(17) 0.0027(16)
C24 0.044(2) 0.043(2) 0.038(2) -0.0032(18) -0.0045(19) 0.0014(19)
C25 0.055(2) 0.034(2) 0.036(2) -0.0030(18) -0.0048(19) 0.0021(19)
C26 0.047(2) 0.032(2) 0.049(2) 0.0086(19) 0.001(2) 0.0013(18)
C27 0.037(2) 0.037(2) 0.039(2) 0.0007(18) 0.0031(18) -0.0018(17)
C28 0.038(2) 0.0312(19) 0.0249(17) -0.0027(15) 0.0002(16) -0.0018(16)
C29 0.035(2) 0.036(2) 0.0285(19) -0.0016(15) -0.0001(16) -0.0027(16)
C30 0.042(2) 0.035(2) 0.031(2) 0.0001(17) -0.0008(17) 0.0030(17)
C31 0.041(2) 0.046(2) 0.036(2) 0.0061(19) -0.0023(19) 0.004(2)
C32 0.062(3) 0.042(2) 0.048(3) 0.016(2) 0.004(2) 0.009(2)
C33 0.063(4) 0.107(5) 0.083(5) 0.025(4) -0.025(3) -0.026(4)
C34 0.106(7) 0.212(13) 0.224(14) 0.130(12) -0.058(8) -0.081(8)
C35 0.066(4) 0.087(4) 0.051(3) 0.006(3) 0.007(3) 0.014(3)
C36 0.069(4) 0.154(8) 0.128(7) 0.064(6) 0.003(5) 0.039(5)
C1A 0.034(2) 0.034(2) 0.0316(19) 0.0010(17) -0.0001(16) 0.0040(15)
C2A 0.032(2) 0.042(2) 0.046(2) 0.002(2) -0.0007(18) 0.0005(17)
C3A 0.046(3) 0.063(3) 0.053(3) 0.003(2) -0.005(2) 0.015(2)
C4A 0.080(4) 0.046(3) 0.055(3) 0.000(2) -0.008(3) 0.026(3)
C5A 0.080(4) 0.035(2) 0.052(3) 0.002(2) -0.010(3) 0.000(2)
C6A 0.043(2) 0.046(2) 0.044(2) 0.003(2) 0.000(2) -0.0028(19)
C1B 0.036(2) 0.032(2) 0.032(2) 0.0001(16) -0.0030(17) -0.0014(16)
C2B 0.040(2) 0.041(2) 0.045(2) 0.0029(18) 0.001(2) -0.0035(18)
C3B 0.061(3) 0.054(3) 0.047(3) 0.005(2) 0.016(2) -0.006(2)
C4B 0.087(4) 0.049(3) 0.047(3) 0.011(2) 0.011(3) -0.010(3)
C5B 0.066(3) 0.044(3) 0.057(3) 0.009(2) -0.011(3) 0.006(2)
C6B 0.047(3) 0.035(2) 0.052(3) -0.0023(19) -0.004(2) 0.0049(18)
C1C 0.041(2) 0.049(3) 0.030(2) -0.0068(19) -0.0024(18) -0.0012(19)
C2C 0.056(3) 0.066(3) 0.043(3) 0.003(2) -0.011(2) -0.022(3)
C3C 0.095(4) 0.068(4) 0.055(3) 0.008(3) -0.011(3) -0.025(3)
C4C 0.086(4) 0.073(4) 0.051(3) 0.010(3) -0.020(3) -0.003(3)
C5C 0.050(3) 0.068(3) 0.053(3) -0.003(3) -0.017(2) -0.004(2)
C6C 0.036(2) 0.056(3) 0.044(2) -0.008(2) -0.008(2) -0.003(2)
C1D 0.039(2) 0.046(3) 0.042(3) -0.004(2) -0.0043(19) -0.0068(18)
C2D 0.056(3) 0.077(4) 0.051(3) -0.016(3) 0.010(2) -0.024(3)
C3D 0.074(4) 0.093(5) 0.062(4) -0.005(3) 0.011(3) -0.041(4)
C4D 0.090(5) 0.072(4) 0.072(4) 0.010(3) -0.018(4) -0.041(4)
C5D 0.099(5) 0.045(3) 0.101(5) 0.000(3) -0.018(4) -0.001(3)
C6D 0.054(3) 0.046(3) 0.067(3) 0.004(2) -0.014(3) -0.004(2)
C1E 0.048(3) 0.044(2) 0.028(2) -0.0002(19) 0.0036(17) 0.0010(19)
C2E 0.053(3) 0.064(3) 0.032(2) -0.005(2) 0.004(2) 0.008(2)
C3E 0.093(5) 0.083(4) 0.034(3) -0.006(3) 0.003(3) 0.007(3)
C4E 0.086(4) 0.075(4) 0.043(3) -0.003(3) 0.016(3) 0.016(3)
C5E 0.072(4) 0.083(4) 0.059(3) -0.004(3) 0.014(3) 0.029(3)
C6E 0.054(3) 0.069(3) 0.040(3) -0.002(2) 0.004(2) 0.013(2)
C1F 0.036(2) 0.041(2) 0.045(3) 0.001(2) -0.0006(18) -0.0024(17)
C2F 0.059(3) 0.068(3) 0.049(3) 0.000(2) 0.006(2) -0.016(3)
C3F 0.070(4) 0.082(5) 0.082(5) 0.014(4) 0.015(3) -0.024(3)
C4F 0.087(5) 0.048(3) 0.143(7) -0.016(4) 0.029(5) -0.021(3)
C5F 0.073(4) 0.062(4) 0.115(6) -0.044(4) 0.036(4) -0.023(3)
C6F 0.049(3) 0.053(3) 0.072(4) -0.014(3) 0.023(3) -0.004(2)
C1G 0.037(2) 0.037(2) 0.031(2) -0.0002(17) -0.0017(17) 0.0013(17)
C2G 0.046(2) 0.046(2) 0.039(2) 0.0007(19) -0.0134(19) -0.0022(19)
C3G 0.053(3) 0.051(3) 0.052(3) -0.010(2) -0.003(2) -0.013(2)
C4G 0.057(3) 0.040(3) 0.060(4) -0.004(2) 0.001(2) 0.001(2)
C5G 0.048(3) 0.050(3) 0.067(3) 0.002(2) -0.013(3) 0.010(2)
C6G 0.045(3) 0.045(2) 0.050(2) -0.002(2) -0.014(2) 0.0045(19)
C1H 0.053(3) 0.033(2) 0.032(2) 0.0032(18) -0.0105(19) -0.0033(18)
C2H 0.045(3) 0.056(3) 0.047(3) 0.002(2) -0.005(2) -0.012(2)
C3H 0.057(3) 0.062(3) 0.062(3) 0.001(3) -0.018(3) -0.021(2)
C4H 0.083(4) 0.075(4) 0.050(3) -0.008(3) -0.021(3) -0.027(3)
C5H 0.092(5) 0.081(4) 0.044(3) -0.019(3) -0.009(3) -0.006(3)
C6H 0.053(3) 0.055(3) 0.046(3) -0.008(2) 0.000(3) 0.002(2)
P5 0.0585(13) 0.0650(14) 0.117(2) -0.0015(14) 0.000 0.000
F1 0.095(4) 0.165(5) 0.171(6) 0.052(4) 0.036(4) 0.030(3)
F2 0.214(7) 0.193(7) 0.210(8) 0.001(6) -0.092(6) -0.100(6)
F3 0.136(6) 0.095(4) 0.122(5) 0.024(4) 0.000 0.000
F4 0.133(6) 0.070(4) 0.171(7) 0.014(4) 0.000 0.000
P6 0.0369(9) 0.0485(10) 0.0869(14) -0.0094(9) 0.000 0.000
F5 0.059(2) 0.087(2) 0.114(3) -0.027(2) -0.021(2) -0.0044(18)
F6 0.055(2) 0.086(3) 0.168(4) -0.046(3) 0.013(2) 0.0077(18)
F7 0.111(5) 0.101(5) 0.181(8) 0.066(5) 0.000 0.000
F8 0.096(4) 0.103(4) 0.080(4) 0.014(3) 0.000 0.000
P7 0.0523(12) 0.1102(19) 0.0617(13) 0.0037(13) 0.000 0.000
F9 0.105(3) 0.149(4) 0.092(3) -0.012(3) 0.011(3) -0.043(3)
F10 0.091(3) 0.139(4) 0.137(4) 0.016(3) -0.026(3) 0.035(3)
F11 0.077(3) 0.130(5) 0.073(3) -0.008(3) 0.000 0.000
F12 0.092(4) 0.127(4) 0.063(3) 0.012(3) 0.000 0.000
P8 0.0540(12) 0.130(2) 0.0571(12) -0.0178(14) 0.000 0.000
F13 0.091(4) 0.208(6) 0.237(8) -0.104(6) 0.016(5) 0.036(4)
F14 0.105(3) 0.153(5) 0.107(3) 0.014(3) -0.002(3) -0.043(3)
F15 0.136(7) 0.329(15) 0.064(4) -0.003(6) 0.000 0.000
F16 0.151(6) 0.106(5) 0.079(4) 0.009(3) 0.000 0.000
O1S 0.168(9) 0.094(6) 0.097(6) 0.004(5) 0.000 0.000
C1S 0.219(12) 0.072(5) 0.107(7) 0.004(5) 0.056(8) -0.026(6)
C2S 0.164(9) 0.175(9) 0.054(4) -0.011(5) 0.003(5) -0.094(8)
O2S 0.082(5) 0.110(6) 0.112(6) -0.012(5) 0.000 0.000
C3S 0.101(11) 0.34(4) 0.092(11) -0.005(14) 0.000 0.000
C4S 0.120(11) 0.23(2) 0.063(7) 0.037(10) 0.000 0.000
C5S 0.137(12) 0.084(8) 0.177(16) -0.028(9) 0.000 0.000
C6S 0.086(8) 0.37(3) 0.065(7) -0.072(12) 0.000 0.000
O3S 0.155(9) 0.128(9) 0.165(11) -0.045(8) 0.000 0.000
C7S 0.64(14) 0.17(3) 0.135(19) 0.060(19) 0.10(5) 0.22(6)
C8S 0.22(2) 0.073(10) 0.27(3) -0.003(14) 0.000 0.000
C9S 0.19(2) 0.27(3) 0.097(12) 0.012(16) 0.000 0.000
C10S 0.123(10) 0.113(10) 0.132(11) -0.009(9) 0.000 0.000
Cl2A 0.121(12) 0.075(8) 0.152(15) -0.009(9) 0.000 0.000
Cl2B 0.21(2) 0.115(13) 0.113(13) -0.010(11) 0.000 0.000

loop_
_atom_type_symbol
_atom_type_description
_atom_type_scat_dispersion_real
_atom_type_scat_dispersion_imag
_atom_type_scat_source
C C 0.0033 0.0016 'International Tables Vol C Tables 4.2.6.8 and 6.1.1.4'
H H 0.0000 0.0000 'International Tables Vol C Tables 4.2.6.8 and 6.1.1.4'
F F 0.0171 0.0103 'International Tables Vol C Tables 4.2.6.8 and 6.1.1.4'
P P 0.1023 0.0942 'International Tables Vol C Tables 4.2.6.8 and 6.1.1.4'
Ag Ag -0.8971 1.1015 'International Tables Vol C Tables 4.2.6.8 and 6.1.1.4'
N N 0.0061 0.0033 'International Tables Vol C Tables 4.2.6.8 and 6.1.1.4'
O O 0.0106 0.0060 'International Tables Vol C Tables 4.2.6.8 and 6.1.1.4'
Cl Cl 0.1484 0.1585 'International Tables Vol C Tables 4.2.6.8 and 6.1.1.4'

loop_
_geom_angle_atom_site_label_1
_geom_angle_atom_site_label_2
_geom_angle_atom_site_label_3
_geom_angle
_geom_angle_site_symmetry_1
_geom_angle_site_symmetry_3
N1 Ag1 N2 89.63(19) . .
N1 Ag1 P2 110.85(11) . .
N2 Ag1 P2 98.27(12) . .
N1 Ag1 P1 96.28(11) . .
N2 Ag1 P1 104.88(13) . .
P2 Ag1 P1 144.29(3) . .
N4 Ag2 N3 87.6(2) . .
N4 Ag2 P3 109.39(15) . .
N3 Ag2 P3 100.02(14) . .
N4 Ag2 P4 97.70(14) . .
N3 Ag2 P4 106.31(15) . .
P3 Ag2 P4 142.79(4) . .
C1A P1 C1B 105.71(19) . .
C1A P1 C4 105.38(18) . .
C1B P1 C4 107.16(19) . .
C1A P1 Ag1 113.77(14) . .
C1B P1 Ag1 105.02(13) . .
C4 P1 Ag1 118.93(13) . .
C1C P2 C1D 105.9(2) . .
C1C P2 C11 107.8(2) . .
C1D P2 C11 104.8(2) . .
C1C P2 Ag1 102.95(15) . .
C1D P2 Ag1 116.96(16) . .
C11 P2 Ag1 117.52(13) . .
C1F P3 C1E 103.2(2) . .
C1F P3 C22 111.79(19) . .
C1E P3 C22 103.46(19) . .
C1F P3 Ag2 105.83(16) . .
C1E P3 Ag2 115.14(16) . .
C22 P3 Ag2 116.73(13) . .
C1H P4 C1G 105.8(2) . .
C1H P4 C29 105.6(2) . .
C1G P4 C29 106.03(19) . .
C1H P4 Ag2 116.52(15) . .
C1G P4 Ag2 103.88(14) . .
C29 P4 Ag2 117.94(13) . .
C15 N1 Ag1 166.1(4) . .
C17 N2 Ag1 163.1(5) . .
C33 N3 Ag2 147.9(6) . .
C35 N4 Ag2 155.8(6) . .
C2 C1 C1 120.0(3) . 4_655
C1 C2 C3 121.4(4) . .
C2 C3 C4 121.8(4) . .
C2 C3 C3 118.5(2) . 4_655
C4 C3 C3 119.6(2) . 4_655
C3 C4 C5 119.0(4) . .
C3 C4 P1 124.3(3) . .
C5 C4 P1 116.7(3) . .
C6 C5 C4 122.3(4) . .
C6 C5 C5 118.2(2) . 4_655
C4 C5 C5 119.4(2) . 4_655
C7 C6 C5 121.5(4) . .
C6 C7 C7 120.2(2) . 4_655
C9 C8 C8 120.1(3) . 4_655
C8 C9 C10 122.7(4) . .
C11 C10 C9 122.8(4) . .
C11 C10 C10 119.8(2) . 4_655
C9 C10 C10 117.2(2) . 4_655
C10 C11 C12 119.2(4) . .
C10 C11 P2 116.4(3) . .
C12 C11 P2 124.4(3) . .
C11 C12 C13 122.9(4) . .
C11 C12 C12 119.8(3) . 4_655
C13 C12 C12 117.2(3) . 4_655
C14 C13 C12 123.7(5) . .
C13 C14 C14 119.1(3) . 4_655
N1 C15 C16 177.3(7) . .
N2 C17 C18 177.6(7) . .
C20 C19 C19 120.1(3) . 4_655
C19 C20 C21 123.1(5) . .
C22 C21 C20 122.8(4) . .
C22 C21 C21 120.1(2) . 4_655
C20 C21 C21 116.8(3) . 4_655
C23 C22 C21 118.5(4) . .
C23 C22 P3 115.6(3) . .
C21 C22 P3 125.8(3) . .
C22 C23 C23 120.5(2) . 4_655
C22 C23 C24 121.8(4) . .
C23 C23 C24 117.4(3) 4_655 .
C25 C24 C23 122.6(4) . .
C24 C25 C25 119.9(3) . 4_655
C27 C26 C26 120.1(3) . 4_655
C26 C27 C28 122.0(4) . .
C27 C28 C29 122.5(4) . .
C27 C28 C28 117.9(2) . 4_655
C29 C28 C28 119.5(2) . 4_655
C30 C29 C28 119.8(4) . .
C30 C29 P4 122.6(3) . .
C28 C29 P4 117.5(3) . .
C29 C30 C31 122.6(4) . .
C29 C30 C30 119.7(2) . 4_655
C31 C30 C30 117.7(3) . 4_655
C32 C31 C30 122.0(4) . .
C31 C32 C32 120.3(3) . 4_655
N3 C33 C34 176.4(12) . .
N4 C35 C36 178.4(7) . .
C6A C1A C2A 119.2(4) . .
C6A C1A P1 122.4(3) . .
C2A C1A P1 118.5(3) . .
C3A C2A C1A 120.4(4) . .
C2A C3A C4A 121.1(5) . .
C3A C4A C5A 119.0(5) . .
C4A C5A C6A 120.5(5) . .
C1A C6A C5A 119.6(5) . .
C2B C1B C6B 118.4(4) . .
C2B C1B P1 121.8(3) . .
C6B C1B P1 119.4(3) . .
C1B C2B C3B 120.0(4) . .
C4B C3B C2B 121.5(5) . .
C3B C4B C5B 118.2(5) . .
C4B C5B C6B 121.7(5) . .
C5B C6B C1B 120.2(5) . .
C2C C1C C6C 118.8(4) . .
C2C C1C P2 118.5(3) . .
C6C C1C P2 122.3(4) . .
C3C C2C C1C 121.6(5) . .
C2C C3C C4C 119.6(5) . .
C5C C4C C3C 119.0(5) . .
C4C C5C C6C 121.3(5) . .
C5C C6C C1C 119.6(5) . .
C6D C1D C2D 120.0(5) . .
C6D C1D P2 122.7(4) . .
C2D C1D P2 117.1(4) . .
C3D C2D C1D 118.2(6) . .
C4D C3D C2D 121.3(6) . .
C5D C4D C3D 120.4(6) . .
C4D C5D C6D 120.4(7) . .
C1D C6D C5D 119.5(6) . .
C2E C1E C6E 120.1(4) . .
C2E C1E P3 121.7(3) . .
C6E C1E P3 118.2(4) . .
C1E C2E C3E 121.2(5) . .
C2E C3E C4E 119.1(6) . .
C5E C4E C3E 120.4(5) . .
C4E C5E C6E 120.4(6) . .
C1E C6E C5E 118.8(5) . .
C6F C1F C2F 118.5(5) . .
C6F C1F P3 118.7(4) . .
C2F C1F P3 122.7(4) . .
C3F C2F C1F 121.3(6) . .
C2F C3F C4F 119.1(6) . .
C5F C4F C3F 119.9(6) . .
C6F C5F C4F 119.9(6) . .
C5F C6F C1F 120.8(5) . .
C6G C1G C2G 118.9(4) . .
C6G C1G P4 123.9(3) . .
C2G C1G P4 117.0(3) . .
C3G C2G C1G 119.5(4) . .
C4G C3G C2G 120.7(5) . .
C5G C4G C3G 120.4(5) . .
C4G C5G C6G 120.3(5) . .
C1G C6G C5G 120.2(4) . .
C2H C1H C6H 118.6(5) . .
C2H C1H P4 118.5(4) . .
C6H C1H P4 122.8(4) . .
C1H C2H C3H 120.4(5) . .
C4H C3H C2H 119.4(5) . .
C3H C4H C5H 120.9(5) . .
C4H C5H C6H 120.9(6) . .
C5H C6H C1H 119.8(5) . .
F2 P5 F2 95.9(9) . 4_755
F2 P5 F3 91.0(4) . .
F2 P5 F3 91.0(4) 4_755 .
F2 P5 F4 91.8(4) . .
F2 P5 F4 91.8(4) 4_755 .
F3 P5 F4 175.8(5) . .
F2 P5 F1 176.7(5) . 4_755
F2 P5 F1 87.0(5) 4_755 4_755
F3 P5 F1 90.5(3) . 4_755
F4 P5 F1 86.5(4) . 4_755
F2 P5 F1 87.0(5) . .
F2 P5 F1 176.7(5) 4_755 .
F3 P5 F1 90.5(3) . .
F4 P5 F1 86.5(4) . .
F1 P5 F1 90.1(6) 4_755 .
F7 P6 F6 90.5(3) . 4_655
F7 P6 F6 90.5(3) . .
F6 P6 F6 91.8(3) 4_655 .
F7 P6 F5 91.2(3) . 4_655
F6 P6 F5 88.8(2) 4_655 4_655
F6 P6 F5 178.1(3) . 4_655
F7 P6 F5 91.2(3) . .
F6 P6 F5 178.1(3) 4_655 .
F6 P6 F5 88.8(2) . .
F5 P6 F5 90.5(3) 4_655 .
F7 P6 F8 178.3(5) . .
F6 P6 F8 90.7(3) 4_655 .
F6 P6 F8 90.7(3) . .
F5 P6 F8 87.6(3) 4_655 .
F5 P6 F8 87.6(3) . .
F10 P7 F10 95.1(4) . 4_755
F10 P7 F11 90.7(3) . .
F10 P7 F11 90.7(3) 4_755 .
F10 P7 F9 87.6(3) . .
F10 P7 F9 177.3(3) 4_755 .
F11 P7 F9 89.2(3) . .
F10 P7 F9 177.3(3) . 4_755
F10 P7 F9 87.6(3) 4_755 4_755
F11 P7 F9 89.2(3) . 4_755
F9 P7 F9 89.6(4) . 4_755
F10 P7 F12 93.1(3) . .
F10 P7 F12 93.1(3) 4_755 .
F11 P7 F12 174.3(4) . .
F9 P7 F12 86.8(3) . .
F9 P7 F12 86.8(3) 4_755 .
F13 P8 F13 92.9(6) 4_755 .
F13 P8 F16 92.8(4) 4_755 .
F13 P8 F16 92.8(4) . .
F13 P8 F15 91.0(5) 4_755 .
F13 P8 F15 91.0(5) . .
F16 P8 F15 174.4(6) . .
F13 P8 F14 178.3(5) 4_755 .
F13 P8 F14 88.7(3) . .
F16 P8 F14 87.8(3) . .
F15 P8 F14 88.3(4) . .
F13 P8 F14 88.7(3) 4_755 4_755
F13 P8 F14 178.3(5) . 4_755
F16 P8 F14 87.8(3) . 4_755
F15 P8 F14 88.3(4) . 4_755
F14 P8 F14 89.7(5) . 4_755
C1S O1S C1S 111.4(13) 4_655 .
O1S C1S C2S 109.8(8) . .
C4S O2S C5S 109.1(14) . .
O2S C4S C3S 106.1(14) . .
O2S C5S C6S 106.0(14) . .
C9S O3S C8S 108(2) . .
C7S C8S C7S 41(9) . 4
C7S C8S O3S 123(3) . .
C7S C8S O3S 123(3) 4 .
O3S C9S C10S 115.1(17) . .
Cl1A C11S Cl1A 102.9(8) 4_655 .
Cl2B C12S Cl2A 101.5(8) . .
C12S Cl2A C12S 72(3) . 4_655
C12S Cl2B C12S 73(3) . 4_655

loop_
_geom_bond_atom_site_label_1
_geom_bond_atom_site_label_2
_geom_bond_distance
_geom_bond_site_symmetry_2
Ag1 N1 2.404(5) .
Ag1 N2 2.432(5) .
Ag1 P2 2.4781(11) .
Ag1 P1 2.4869(10) .
Ag2 N4 2.388(5) .
Ag2 N3 2.413(6) .
Ag2 P3 2.4757(11) .
Ag2 P4 2.4828(11) .
P1 C1A 1.818(4) .
P1 C1B 1.828(4) .
P1 C4 1.839(4) .
P2 C1C 1.829(5) .
P2 C1D 1.839(5) .
P2 C11 1.841(4) .
P3 C1F 1.823(5) .
P3 C1E 1.823(5) .
P3 C22 1.851(4) .
P4 C1H 1.819(5) .
P4 C1G 1.828(4) .
P4 C29 1.846(4) .
N1 C15 1.148(7) .
N2 C17 1.131(7) .
N3 C33 1.079(8) .
N4 C35 1.097(7) .
C1 C2 1.369(6) .
C1 C1 1.415(9) 4_655
C2 C3 1.406(6) .
C3 C4 1.423(6) .
C3 C3 1.442(8) 4_655
C4 C5 1.424(6) .
C5 C6 1.416(6) .
C5 C5 1.449(8) 4_655
C6 C7 1.367(6) .
C7 C7 1.410(9) 4_655
C8 C9 1.325(6) .
C8 C8 1.440(9) 4_655
C9 C10 1.438(6) .
C10 C11 1.411(6) .
C10 C10 1.457(8) 4_655
C11 C12 1.413(6) .
C12 C13 1.424(7) .
C12 C12 1.455(9) 4_655
C13 C14 1.329(7) .
C14 C14 1.465(11) 4_655
C15 C16 1.435(9) .
C17 C18 1.436(8) .
C19 C20 1.344(7) .
C19 C19 1.388(10) 4_655
C20 C21 1.433(6) .
C21 C22 1.419(6) .
C21 C21 1.441(9) 4_655
C22 C23 1.413(6) .
C23 C23 1.428(9) 4_655
C23 C24 1.428(6) .
C24 C25 1.357(6) .
C25 C25 1.391(10) 4_655
C26 C27 1.371(6) .
C26 C26 1.389(9) 4_655
C27 C28 1.415(6) .
C28 C29 1.420(6) .
C28 C28 1.438(8) 4_655
C29 C30 1.409(6) .
C30 C31 1.434(6) .
C30 C30 1.442(8) 4_655
C31 C32 1.340(7) .
C32 C32 1.421(10) 4_655
C33 C34 1.431(11) .
C35 C36 1.495(10) .
C1A C6A 1.385(6) .
C1A C2A 1.395(6) .
C2A C3A 1.370(6) .
C3A C4A 1.376(8) .
C4A C5A 1.386(8) .
C5A C6A 1.397(7) .
C1B C2B 1.386(6) .
C1B C6B 1.392(6) .
C2B C3B 1.388(7) .
C3B C4B 1.370(9) .
C4B C5B 1.372(8) .
C5B C6B 1.377(7) .
C1C C2C 1.373(7) .
C1C C6C 1.392(6) .
C2C C3C 1.346(8) .
C3C C4C 1.403(9) .
C4C C5C 1.360(9) .
C5C C6C 1.366(7) .
C1D C6D 1.361(8) .
C1D C2D 1.404(7) .
C2D C3D 1.382(9) .
C3D C4D 1.372(11) .
C4D C5D 1.326(10) .
C5D C6D 1.417(8) .
C1E C2E 1.384(7) .
C1E C6E 1.391(7) .
C2E C3E 1.385(7) .
C3E C4E 1.388(10) .
C4E C5E 1.388(9) .
C5E C6E 1.404(8) .
C1F C6F 1.392(7) .
C1F C2F 1.397(7) .
C2F C3F 1.364(9) .
C3F C4F 1.400(11) .
C4F C5F 1.389(11) .
C5F C6F 1.366(8) .
C1G C6G 1.390(6) .
C1G C2G 1.395(6) .
C2G C3G 1.385(7) .
C3G C4G 1.378(8) .
C4G C5G 1.349(8) .
C5G C6G 1.394(7) .
C1H C2H 1.390(7) .
C1H C6H 1.397(7) .
C2H C3H 1.409(8) .
C3H C4H 1.356(9) .
C4H C5H 1.363(9) .
C5H C6H 1.384(8) .
P5 F2 1.508(7) .
P5 F2 1.508(7) 4_755
P5 F3 1.534(7) .
P5 F4 1.584(8) .
P5 F1 1.601(6) 4_755
P5 F1 1.601(6) .
P6 F7 1.558(7) .
P6 F6 1.575(4) 4_655
P6 F6 1.575(4) .
P6 F5 1.582(4) 4_655
P6 F5 1.582(4) .
P6 F8 1.587(6) .
P7 F10 1.566(5) .
P7 F10 1.566(5) 4_755
P7 F11 1.587(6) .
P7 F9 1.594(5) .
P7 F9 1.594(5) 4_755
P7 F12 1.606(6) .
P8 F13 1.545(6) 4_755
P8 F13 1.545(6) .
P8 F16 1.554(7) .
P8 F15 1.574(9) .
P8 F14 1.576(5) .
P8 F14 1.576(5) 4_755
O1S C1S 1.320(10) 4_655
O1S C1S 1.320(10) .
C1S C2S 1.564(15) .
O2S C4S 1.391(14) .
O2S C5S 1.402(14) .
C3S C4S 1.61(3) .
C5S C6S 1.48(2) .
O3S C9S 1.29(2) .
O3S C8S 1.38(2) .
C7S C8S 1.13(3) .
C8S C7S 1.13(3) 4
C9S C10S 1.69(3) .
C11S Cl1A 1.759(7) 4_655
C11S Cl1A 1.759(7) .
C12S Cl2B 1.748(10) .
C12S Cl2A 1.763(10) .
Cl2A C12S 1.763(10) 4_655
Cl2B C12S 1.748(10) 4_655
